data_2237922
loop_
_publ_author_name
'Paramasivam, S.'
'Srinivasan, J.'
'Seshadri, P.R.'
'Bakthadoss, M.'

_publ_section_title
;
 <i>rac</i>-3-(4-Chlorophenyl)-3a,4-dihydro-3<i>H</i>-chromeno[4,3-<i>c</i>]isoxazole-3a-carbonitrile
;
_journal_coeditor_code KP2448
_journal_issue 5
_journal_name_full 'Acta Crystallographica Section E'
_journal_page_first o716
_journal_paper_doi 10.1107/S1600536813009653
_journal_volume 69
_journal_year 2013
_chemical_formula_iupac 'C17 H11 Cl N2 O2'
_chemical_formula_moiety 'C17 H11 Cl N2 O2'
_chemical_formula_sum 'C17 H11 Cl N2 O2'
_chemical_formula_weight 310.73
_chemical_name_systematic
<i>rac</i>-3-(4-Chlorophenyl)-3a,4-dihydro-3<i>H</i>-chromeno[4,3-<i>c</i>]isoxazole-3a-carbonitrile
_space_group_IT_number 14
_symmetry_cell_setting monoclinic
_symmetry_space_group_name_Hall '-P 2ybc'
_symmetry_space_group_name_H-M 'P 1 21/c 1'
_atom_sites_solution_hydrogens geom
_atom_sites_solution_primary direct
_atom_sites_solution_secondary difmap
_audit_creation_method SHELXL-97
_cell_angle_alpha 90.00
_cell_angle_beta 101.1750(10)
_cell_angle_gamma 90.00
_cell_formula_units_Z 4
_cell_length_a 6.7891(2)
_cell_length_b 13.9921(3)
_cell_length_c 15.1788(3)
_cell_measurement_reflns_used 3541
_cell_measurement_temperature 298(2)
_cell_measurement_theta_max 28.41
_cell_measurement_theta_min 2.00
_cell_volume 1414.55(6)
_computing_cell_refinement 'SAINT (Bruker, 2008)'
_computing_data_collection 'APEX2 (Bruker, 2008)'
_computing_data_reduction 'SAINT (Bruker, 2008)'
_computing_molecular_graphics 'ORTEP-3 for Windows (Farrugia, 2012) and PLATON (Spek, 2009)'
_computing_publication_material
;
SHELXL97 (Sheldrick, 2008), PLATON (Spek, 2009) and publCIF
(Westrip, 2010)
;
_computing_structure_refinement 'SHELXL97 (Sheldrick, 2008)'
_computing_structure_solution 'SHELXS97 (Sheldrick, 2008)'
_diffrn_ambient_temperature 298(2)
_diffrn_measured_fraction_theta_full 0.999
_diffrn_measured_fraction_theta_max 0.999
_diffrn_measurement_device_type 'Bruker SMART APEXII area-detector'
_diffrn_measurement_method '\w and \f scans'
_diffrn_radiation_monochromator graphite
_diffrn_radiation_source 'fine-focus sealed tube'
_diffrn_radiation_type MoK\a
_diffrn_radiation_wavelength 0.71073
_diffrn_reflns_av_R_equivalents 0.0213
_diffrn_reflns_av_sigmaI/netI 0.0176
_diffrn_reflns_limit_h_max 8
_diffrn_reflns_limit_h_min -9
_diffrn_reflns_limit_k_max 11
_diffrn_reflns_limit_k_min -18
_diffrn_reflns_limit_l_max 20
_diffrn_reflns_limit_l_min -20
_diffrn_reflns_number 13620
_diffrn_reflns_theta_full 28.41
_diffrn_reflns_theta_max 28.41
_diffrn_reflns_theta_min 2.00
_exptl_absorpt_coefficient_mu 0.278
_exptl_absorpt_correction_T_max 0.9464
_exptl_absorpt_correction_T_min 0.9211
_exptl_absorpt_correction_type multi-scan
_exptl_absorpt_process_details '(<i>SADABS</i>; Bruker, 2008)'
_exptl_crystal_colour Colourless
_exptl_crystal_density_diffrn 1.459
_exptl_crystal_density_method 'not measured'
_exptl_crystal_description block
_exptl_crystal_F_000 640
_exptl_crystal_size_max 0.30
_exptl_crystal_size_mid 0.25
_exptl_crystal_size_min 0.20
_refine_diff_density_max 0.235
_refine_diff_density_min -0.366
_refine_ls_extinction_method none
_refine_ls_goodness_of_fit_ref 0.997
_refine_ls_hydrogen_treatment constr
_refine_ls_matrix_type full
_refine_ls_number_parameters 199
_refine_ls_number_reflns 3541
_refine_ls_number_restraints 0
_refine_ls_restrained_S_all 0.997
_refine_ls_R_factor_all 0.0524
_refine_ls_R_factor_gt 0.0417
_refine_ls_shift/su_max 0.000
_refine_ls_shift/su_mean 0.000
_refine_ls_structure_factor_coef Fsqd
_refine_ls_weighting_details 'calc w=1/[\s^2^(Fo^2^)+(0.0796P)^2^+0.2931P] where P=(Fo^2^+2Fc^2^)/3'
_refine_ls_weighting_scheme calc
_refine_ls_wR_factor_gt 0.1225
_refine_ls_wR_factor_ref 0.1316
_reflns_number_gt 2865
_reflns_number_total 3541
_reflns_threshold_expression I>2sigma(I)
_cod_data_source_file kp2448.cif
_cod_data_source_block I
_cod_original_sg_symbol_H-M 'P 21/c'
_cod_database_code 2237922
_cod_database_fobs_code 2237922

loop_
_symmetry_equiv_pos_as_xyz
'x, y, z'
'-x, y+1/2, -z+1/2'
'-x, -y, -z'
'x, -y-1/2, z-1/2'

loop_
_atom_site_type_symbol
_atom_site_label
_atom_site_fract_x
_atom_site_fract_y
_atom_site_fract_z
_atom_site_U_iso_or_equiv
_atom_site_adp_type
_atom_site_calc_flag
_atom_site_refinement_flags
_atom_site_occupancy
_atom_site_symmetry_multiplicity
C C1 0.7698(2) 0.37043(10) 0.51654(9) 0.0382(3) Uani d . 1 1
C C2 0.7964(3) 0.34701(12) 0.60681(10) 0.0497(4) Uani d . 1 1
H H2 0.6880 0.3473 0.6360 0.060 Uiso calc R 1 1
C C3 0.9865(3) 0.32316(13) 0.65285(10) 0.0565(4) Uani d . 1 1
H H3 1.0052 0.3066 0.7132 0.068 Uiso calc R 1 1
C C4 1.1478(3) 0.32362(12) 0.61050(11) 0.0551(4) Uani d . 1 1
H H4 1.2747 0.3077 0.6424 0.066 Uiso calc R 1 1
C C5 1.1226(2) 0.34766(11) 0.52083(11) 0.0457(3) Uani d . 1 1
H H5 1.2326 0.3483 0.4926 0.055 Uiso calc R 1 1
C C6 0.9322(2) 0.37097(9) 0.47255(9) 0.0360(3) Uani d . 1 1
C C7 0.89137(18) 0.39271(10) 0.37728(9) 0.0350(3) Uani d . 1 1
C C8 0.67441(18) 0.39375(10) 0.32830(8) 0.0330(3) Uani d . 1 1
C C9 0.5486(2) 0.43971(11) 0.38997(9) 0.0402(3) Uani d . 1 1
H H9A 0.5883 0.5059 0.4008 0.048 Uiso calc R 1 1
H H9B 0.4079 0.4384 0.3613 0.048 Uiso calc R 1 1
C C10 0.6106(2) 0.29492(11) 0.30501(8) 0.0383(3) Uani d . 1 1
C C11 0.7019(2) 0.45257(10) 0.24579(9) 0.0382(3) Uani d . 1 1
H H11 0.6890 0.5206 0.2592 0.046 Uiso calc R 1 1
C C12 0.5619(2) 0.42986(10) 0.15911(8) 0.0369(3) Uani d . 1 1
C C13 0.6257(3) 0.38630(11) 0.08816(10) 0.0459(3) Uani d . 1 1
H H13 0.7603 0.3701 0.0933 0.055 Uiso calc R 1 1
C C14 0.4913(3) 0.36634(11) 0.00910(11) 0.0533(4) Uani d . 1 1
H H14 0.5353 0.3378 -0.0390 0.064 Uiso calc R 1 1
C C15 0.2925(3) 0.38934(12) 0.00299(10) 0.0509(4) Uani d . 1 1
C C16 0.2244(3) 0.43228(14) 0.07288(11) 0.0553(4) Uani d . 1 1
H H16 0.0891 0.4470 0.0679 0.066 Uiso calc R 1 1
C C17 0.3603(2) 0.45313(13) 0.15060(10) 0.0490(4) Uani d . 1 1
H H17 0.3162 0.4832 0.1979 0.059 Uiso calc R 1 1
N N1 1.01637(18) 0.41374(11) 0.32770(8) 0.0479(3) Uani d . 1 1
N N2 0.5647(2) 0.21792(11) 0.28725(9) 0.0577(4) Uani d . 1 1
O O1 0.90826(15) 0.43321(10) 0.23971(7) 0.0530(3) Uani d . 1 1
O O2 0.57595(15) 0.38915(8) 0.47380(7) 0.0463(3) Uani d . 1 1
Cl Cl1 0.12337(10) 0.36499(4) -0.09593(3) 0.0808(2) Uani d . 1 1

loop_
_atom_site_aniso_label
_atom_site_aniso_U_11
_atom_site_aniso_U_22
_atom_site_aniso_U_33
_atom_site_aniso_U_12
_atom_site_aniso_U_13
_atom_site_aniso_U_23
C1 0.0393(7) 0.0430(7) 0.0311(6) -0.0037(5) 0.0038(5) -0.0036(5)
C2 0.0611(10) 0.0557(9) 0.0320(7) -0.0063(7) 0.0085(6) -0.0012(6)
C3 0.0750(12) 0.0552(10) 0.0329(7) -0.0091(8) -0.0050(7) 0.0026(6)
C4 0.0534(9) 0.0536(9) 0.0478(8) -0.0034(7) -0.0161(7) 0.0026(7)
C5 0.0364(7) 0.0490(8) 0.0469(8) -0.0039(6) -0.0034(6) -0.0004(6)
C6 0.0344(6) 0.0382(7) 0.0330(6) -0.0043(5) 0.0005(5) -0.0019(5)
C7 0.0275(6) 0.0414(7) 0.0353(6) -0.0025(5) 0.0041(5) -0.0016(5)
C8 0.0282(6) 0.0424(7) 0.0279(5) -0.0019(5) 0.0040(4) -0.0002(5)
C9 0.0333(6) 0.0547(8) 0.0323(6) 0.0039(6) 0.0059(5) -0.0008(6)
C10 0.0384(7) 0.0481(8) 0.0273(5) -0.0052(6) 0.0040(5) 0.0014(5)
C11 0.0353(7) 0.0451(7) 0.0343(6) -0.0034(5) 0.0073(5) 0.0030(5)
C12 0.0418(7) 0.0389(7) 0.0298(6) -0.0008(5) 0.0064(5) 0.0056(5)
C13 0.0528(9) 0.0471(8) 0.0391(7) 0.0062(6) 0.0120(6) 0.0014(6)
C14 0.0770(12) 0.0459(9) 0.0366(7) 0.0024(8) 0.0102(7) -0.0040(6)
C15 0.0699(11) 0.0439(8) 0.0331(7) -0.0089(7) -0.0049(7) 0.0075(6)
C16 0.0475(9) 0.0734(11) 0.0413(8) 0.0023(8) -0.0009(6) 0.0090(7)
C17 0.0445(8) 0.0679(10) 0.0334(7) 0.0071(7) 0.0049(6) 0.0014(6)
N1 0.0330(6) 0.0693(9) 0.0407(6) -0.0043(6) 0.0055(5) 0.0062(6)
N2 0.0748(10) 0.0515(8) 0.0436(7) -0.0157(7) 0.0038(7) -0.0009(6)
O1 0.0353(5) 0.0865(9) 0.0387(5) -0.0052(5) 0.0106(4) 0.0121(5)
O2 0.0362(5) 0.0721(7) 0.0316(5) 0.0020(5) 0.0095(4) 0.0032(4)
Cl1 0.1073(5) 0.0743(4) 0.0450(3) -0.0153(3) -0.0245(3) 0.0034(2)

loop_
_atom_type_symbol
_atom_type_description
_atom_type_scat_dispersion_real
_atom_type_scat_dispersion_imag
_atom_type_scat_source
C C 0.0033 0.0016 'International Tables Vol C Tables 4.2.6.8 and 6.1.1.4'
H H 0.0000 0.0000 'International Tables Vol C Tables 4.2.6.8 and 6.1.1.4'
N N 0.0061 0.0033 'International Tables Vol C Tables 4.2.6.8 and 6.1.1.4'
O O 0.0106 0.0060 'International Tables Vol C Tables 4.2.6.8 and 6.1.1.4'
Cl Cl 0.1484 0.1585 'International Tables Vol C Tables 4.2.6.8 and 6.1.1.4'

loop_
_geom_angle_atom_site_label_1
_geom_angle_atom_site_label_2
_geom_angle_atom_site_label_3
_geom_angle
O2 C1 C2 116.15(13)
O2 C1 C6 123.10(12)
C2 C1 C6 120.71(14)
C3 C2 C1 119.08(15)
C3 C2 H2 120.5
C1 C2 H2 120.5
C4 C3 C2 120.85(15)
C4 C3 H3 119.6
C2 C3 H3 119.6
C3 C4 C5 120.35(15)
C3 C4 H4 119.8
C5 C4 H4 119.8
C4 C5 C6 119.99(15)
C4 C5 H5 120.0
C6 C5 H5 120.0
C1 C6 C5 119.01(13)
C1 C6 C7 117.50(12)
C5 C6 C7 123.45(13)
N1 C7 C6 128.10(12)
N1 C7 C8 113.80(12)
C6 C7 C8 118.09(11)
C10 C8 C7 108.77(11)
C10 C8 C9 111.69(11)
C7 C8 C9 108.02(10)
C10 C8 C11 112.54(11)
C7 C8 C11 98.32(10)
C9 C8 C11 116.36(12)
O2 C9 C8 110.13(11)
O2 C9 H9A 109.6
C8 C9 H9A 109.6
O2 C9 H9B 109.6
C8 C9 H9B 109.6
H9A C9 H9B 108.1
N2 C10 C8 178.78(16)
O1 C11 C12 111.15(11)
O1 C11 C8 102.89(10)
C12 C11 C8 116.37(11)
O1 C11 H11 108.7
C12 C11 H11 108.7
C8 C11 H11 108.7
C13 C12 C17 118.99(13)
C13 C12 C11 122.50(13)
C17 C12 C11 118.51(12)
C12 C13 C14 120.73(15)
C12 C13 H13 119.6
C14 C13 H13 119.6
C15 C14 C13 118.96(15)
C15 C14 H14 120.5
C13 C14 H14 120.5
C14 C15 C16 121.56(15)
C14 C15 Cl1 119.25(13)
C16 C15 Cl1 119.19(15)
C15 C16 C17 118.86(16)
C15 C16 H16 120.6
C17 C16 H16 120.6
C16 C17 C12 120.89(15)
C16 C17 H17 119.6
C12 C17 H17 119.6
C7 N1 O1 108.55(11)
N1 O1 C11 107.83(10)
C1 O2 C9 117.36(11)

loop_
_geom_bond_atom_site_label_1
_geom_bond_atom_site_label_2
_geom_bond_distance
C1 O2 1.3750(17)
C1 C2 1.3863(19)
C1 C6 1.396(2)
C2 C3 1.384(3)
C2 H2 0.9300
C3 C4 1.373(3)
C3 H3 0.9300
C4 C5 1.380(2)
C4 H4 0.9300
C5 C6 1.3953(19)
C5 H5 0.9300
C6 C7 1.4509(18)
C7 N1 1.2731(18)
C7 C8 1.5160(17)
C8 C10 1.4716(19)
C8 C9 1.5264(18)
C8 C11 1.5398(18)
C9 O2 1.4361(17)
C9 H9A 0.9700
C9 H9B 0.9700
C10 N2 1.139(2)
C11 O1 1.4477(17)
C11 C12 1.5001(18)
C11 H11 0.9800
C12 C13 1.378(2)
C12 C17 1.388(2)
C13 C14 1.388(2)
C13 H13 0.9300
C14 C15 1.373(3)
C14 H14 0.9300
C15 C16 1.375(3)
C15 Cl1 1.7380(16)
C16 C17 1.381(2)
C16 H16 0.9300
C17 H17 0.9300
N1 O1 1.4202(16)

loop_
_geom_hbond_atom_site_label_D
_geom_hbond_atom_site_label_H
_geom_hbond_atom_site_label_A
_geom_hbond_site_symmetry_A
_geom_hbond_distance_DH
_geom_hbond_distance_HA
_geom_hbond_distance_DA
_geom_hbond_angle_DHA
C13 H13 O1 . 0.93 2.42 2.7733(19) 102.4
C5 H5 O2 1_655 0.93 2.47 3.3422(19) 156.2

loop_
_geom_torsion_atom_site_label_1
_geom_torsion_atom_site_label_2
_geom_torsion_atom_site_label_3
_geom_torsion_atom_site_label_4
_geom_torsion
O2 C1 C2 C3 177.14(15)
C6 C1 C2 C3 -0.6(2)
C1 C2 C3 C4 0.8(3)
C2 C3 C4 C5 -0.2(3)
C3 C4 C5 C6 -0.5(3)
O2 C1 C6 C5 -177.67(13)
C2 C1 C6 C5 -0.1(2)
O2 C1 C6 C7 0.2(2)
C2 C1 C6 C7 177.75(13)
C4 C5 C6 C1 0.6(2)
C4 C5 C6 C7 -177.06(14)
C1 C6 C7 N1 166.36(15)
C5 C6 C7 N1 -15.9(2)
C1 C6 C7 C8 -11.99(18)
C5 C6 C7 C8 165.74(13)
N1 C7 C8 C10 99.59(14)
C6 C7 C8 C10 -81.84(14)
N1 C7 C8 C9 -139.02(14)
C6 C7 C8 C9 39.55(16)
N1 C7 C8 C11 -17.73(16)
C6 C7 C8 C11 160.85(12)
C10 C8 C9 O2 63.03(14)
C7 C8 C9 O2 -56.54(15)
C11 C8 C9 O2 -165.87(11)
C10 C8 C11 O1 -87.89(13)
C7 C8 C11 O1 26.48(13)
C9 C8 C11 O1 141.41(12)
C10 C8 C11 C12 33.88(17)
C7 C8 C11 C12 148.26(12)
C9 C8 C11 C12 -96.82(15)
O1 C11 C12 C13 6.67(19)
C8 C11 C12 C13 -110.64(16)
O1 C11 C12 C17 -173.80(13)
C8 C11 C12 C17 68.89(18)
C17 C12 C13 C14 0.4(2)
C11 C12 C13 C14 179.89(14)
C12 C13 C14 C15 -1.0(2)
C13 C14 C15 C16 0.6(3)
C13 C14 C15 Cl1 179.77(12)
C14 C15 C16 C17 0.5(3)
Cl1 C15 C16 C17 -178.73(13)
C15 C16 C17 C12 -1.1(3)
C13 C12 C17 C16 0.7(2)
C11 C12 C17 C16 -178.84(15)
C6 C7 N1 O1 -177.66(13)
C8 C7 N1 O1 0.74(18)
C7 N1 O1 C11 18.43(17)
C12 C11 O1 N1 -153.97(12)
C8 C11 O1 N1 -28.73(14)
C2 C1 O2 C9 162.27(13)
C6 C1 O2 C9 -20.0(2)
C8 C9 O2 C1 48.97(17)
